data_7106066
loop_
_publ_author_name
'Ahmed Al-Harbi'
'Wesley Sattler'
'Aaron Sattler'
'Gerard Parkin'

_publ_section_title
;
 Synthesis and Structural Characterization of
 Tris(2-oxo-1-t-butylimidazolyl) and Tris(2-oxo-1-methylbenzimidazolyl)
 hydroborato Complexes: A New Class of Tripodal Oxygen Donor Ligand
;
_journal_name_full Chem.Commun.
_journal_page_first 3123
_journal_paper_doi 10.1039/c0cc03943h
_journal_volume 47
_journal_year 2011
_chemical_formula_sum 'C50 H46 B2 Cl6 Co N12 O6'
_chemical_formula_weight 1204.24
_chemical_name_systematic
;
?
;
_space_group_IT_number 2
_symmetry_cell_setting triclinic
_symmetry_space_group_name_Hall '-P 1'
_symmetry_space_group_name_H-M 'P -1'
_atom_sites_solution_hydrogens geom
_atom_sites_solution_primary direct
_atom_sites_solution_secondary difmap
_audit_creation_method SHELXL-97
_cell_angle_alpha 85.955(3)
_cell_angle_beta 78.386(3)
_cell_angle_gamma 74.761(3)
_cell_formula_units_Z 1
_cell_length_a 11.027(2)
_cell_length_b 11.171(2)
_cell_length_c 11.536(2)
_cell_measurement_reflns_used 4234
_cell_measurement_temperature 160(2)
_cell_measurement_theta_max 26.02
_cell_measurement_theta_min 2.34
_cell_volume 1342.8(4)
_computing_cell_refinement 'Bruker SAINT'
_computing_data_collection 'Bruker APEX2'
_computing_data_reduction 'Bruker SAINT'
_computing_molecular_graphics 'Bruker SHELXTL'
_computing_publication_material 'Bruker SHELXTL'
_computing_structure_refinement 'SHELXL-97 (Sheldrick, 2008)'
_computing_structure_solution 'SHELXS-97 (Sheldrick, 2008)'
_diffrn_ambient_temperature 160(2)
_diffrn_measured_fraction_theta_full 0.990
_diffrn_measured_fraction_theta_max 0.990
_diffrn_measurement_device_type 'Bruker APEX-II CCD'
_diffrn_measurement_method '\f and \w scans'
_diffrn_radiation_monochromator graphite
_diffrn_radiation_source 'fine-focus sealed tube'
_diffrn_radiation_type MoK\a
_diffrn_radiation_wavelength 0.71073
_diffrn_reflns_av_R_equivalents 0.0761
_diffrn_reflns_av_sigmaI/netI 0.1153
_diffrn_reflns_limit_h_max 15
_diffrn_reflns_limit_h_min -15
_diffrn_reflns_limit_k_max 15
_diffrn_reflns_limit_k_min -15
_diffrn_reflns_limit_l_max 16
_diffrn_reflns_limit_l_min -16
_diffrn_reflns_number 21660
_diffrn_reflns_theta_full 30.47
_diffrn_reflns_theta_max 30.47
_diffrn_reflns_theta_min 1.80
_exptl_absorpt_coefficient_mu 0.680
_exptl_absorpt_correction_T_max 0.9932
_exptl_absorpt_correction_T_min 0.9229
_exptl_absorpt_correction_type empirical
_exptl_absorpt_process_details SADABS
_exptl_crystal_colour COLORLESS
_exptl_crystal_density_diffrn 1.489
_exptl_crystal_density_method 'not measured'
_exptl_crystal_description BLOCK
_exptl_crystal_F_000 617
_exptl_crystal_size_max 0.12
_exptl_crystal_size_mid 0.08
_exptl_crystal_size_min 0.01
_refine_diff_density_max 0.535
_refine_diff_density_min -0.702
_refine_diff_density_rms 0.083
_refine_ls_extinction_method none
_refine_ls_goodness_of_fit_ref 1.000
_refine_ls_hydrogen_treatment mixed
_refine_ls_matrix_type full
_refine_ls_number_parameters 356
_refine_ls_number_reflns 8101
_refine_ls_number_restraints 0
_refine_ls_restrained_S_all 1.000
_refine_ls_R_factor_all 0.1520
_refine_ls_R_factor_gt 0.0637
_refine_ls_shift/su_max 0.000
_refine_ls_shift/su_mean 0.000
_refine_ls_structure_factor_coef Fsqd
_refine_ls_weighting_details 'calc w=1/[\s^2^(Fo^2^)+(0.0600P)^2^+0.9860P] where P=(Fo^2^+2Fc^2^)/3'
_refine_ls_weighting_scheme calc
_refine_ls_wR_factor_gt 0.1400
_refine_ls_wR_factor_ref 0.1701
_reflns_number_gt 3917
_reflns_number_total 8101
_reflns_threshold_expression >2sigma(I)
_cod_data_source_file C0CC03943H.TXT
_cod_data_source_block to2cos10
_cod_depositor_comments
;
The following automatic conversions were performed:

'_symmetry_cell_setting' value 'Triclinic' changed to 'triclinic'
according to the built-in table from CIF Core dictionary named
'cif_core.dic' version 2.4.1 from
2010-06-29.

'_exptl_absorpt_correction_type' value 'EMPIRICAL'
changed to 'empirical' according to the built-in table from CIF Core
dictionary named 'cif_core.dic' version 2.4.1 from 2010-06-29.

Automatic conversion script
Id: cif_fix_values 1646 2011-03-28 12:23:43Z adriana 
;
_cod_original_sg_symbol_H-M P-1
_cod_database_code 7106066

loop_
_symmetry_equiv_pos_as_xyz
'x, y, z'
'-x, -y, -z'

loop_
_atom_site_label
_atom_site_type_symbol
_atom_site_fract_x
_atom_site_fract_y
_atom_site_fract_z
_atom_site_U_iso_or_equiv
_atom_site_adp_type
_atom_site_occupancy
_atom_site_symmetry_multiplicity
_atom_site_calc_flag
_atom_site_refinement_flags
_atom_site_disorder_assembly
_atom_site_disorder_group
Co Co 0.5000 0.5000 0.5000 0.02751(18) Uani 1 2 d S . .
B B 0.3507(4) 0.3342(4) 0.3119(3) 0.0265(8) Uani 1 1 d . . .
H1 H 0.314(3) 0.281(3) 0.254(3) 0.023(9) Uiso 1 1 d . . .
N11 N 0.3922(3) 0.4396(3) 0.2350(2) 0.0259(6) Uani 1 1 d . . .
N12 N 0.4813(3) 0.5939(3) 0.1675(3) 0.0321(7) Uani 1 1 d . . .
N21 N 0.2470(3) 0.3855(2) 0.4213(2) 0.0260(6) Uani 1 1 d . . .
N22 N 0.1482(3) 0.4795(3) 0.5902(3) 0.0336(7) Uani 1 1 d . . .
N31 N 0.4645(3) 0.2385(2) 0.3518(2) 0.0260(6) Uani 1 1 d . . .
N32 N 0.6054(3) 0.1313(3) 0.4582(2) 0.0280(6) Uani 1 1 d . . .
O1 O 0.5584(2) 0.4693(2) 0.3196(2) 0.0304(6) Uani 1 1 d . . .
O2 O 0.3128(2) 0.5533(2) 0.4756(2) 0.0309(6) Uani 1 1 d . . .
O3 O 0.4785(2) 0.3186(2) 0.5299(2) 0.0304(6) Uani 1 1 d . . .
C11 C 0.5588(4) 0.6811(4) 0.1613(4) 0.0429(10) Uani 1 1 d . . .
H11A H 0.6037 0.6660 0.2282 0.064 Uiso 1 1 calc R . .
H11B H 0.5038 0.7659 0.1645 0.064 Uiso 1 1 calc R . .
H11C H 0.6215 0.6705 0.0869 0.064 Uiso 1 1 calc R . .
C12 C 0.4835(3) 0.4975(3) 0.2481(3) 0.0273(7) Uani 1 1 d . . .
C13 C 0.3874(4) 0.5986(3) 0.1020(3) 0.0322(8) Uani 1 1 d . . .
C14 C 0.3311(3) 0.5024(3) 0.1443(3) 0.0288(8) Uani 1 1 d . . .
C15 C 0.2322(3) 0.4826(4) 0.0978(3) 0.0337(8) Uani 1 1 d . . .
H15A H 0.1938 0.4167 0.1261 0.040 Uiso 1 1 calc R . .
C16 C 0.1911(4) 0.5632(4) 0.0080(4) 0.0464(11) Uani 1 1 d . . .
H16A H 0.1220 0.5528 -0.0245 0.056 Uiso 1 1 calc R . .
C17 C 0.2479(4) 0.6582(4) -0.0355(4) 0.0485(11) Uani 1 1 d . . .
H17A H 0.2185 0.7104 -0.0981 0.058 Uiso 1 1 calc R . .
C18 C 0.3475(4) 0.6779(4) 0.0117(3) 0.0424(10) Uani 1 1 d . . .
H18A H 0.3866 0.7433 -0.0170 0.051 Uiso 1 1 calc R . .
C21 C 0.1239(4) 0.5605(4) 0.6893(3) 0.0468(11) Uani 1 1 d . . .
H21A H 0.1770 0.6197 0.6706 0.070 Uiso 1 1 calc R . .
H21B H 0.1448 0.5109 0.7595 0.070 Uiso 1 1 calc R . .
H21C H 0.0333 0.6058 0.7051 0.070 Uiso 1 1 calc R . .
C22 C 0.2438(3) 0.4796(3) 0.4930(3) 0.0273(8) Uani 1 1 d . . .
C23 C 0.0907(3) 0.3849(3) 0.5817(3) 0.0326(8) Uani 1 1 d . . .
C24 C 0.1522(3) 0.3264(3) 0.4757(3) 0.0274(7) Uani 1 1 d . . .
C25 C 0.1156(4) 0.2277(3) 0.4396(4) 0.0364(9) Uani 1 1 d . . .
H25A H 0.1579 0.1863 0.3678 0.044 Uiso 1 1 calc R . .
C26 C 0.0142(4) 0.1915(4) 0.5132(4) 0.0460(10) Uani 1 1 d . . .
H26A H -0.0144 0.1253 0.4901 0.055 Uiso 1 1 calc R . .
C27 C -0.0456(4) 0.2496(4) 0.6185(4) 0.0509(11) Uani 1 1 d . . .
H27A H -0.1137 0.2216 0.6668 0.061 Uiso 1 1 calc R . .
C28 C -0.0090(4) 0.3479(4) 0.6559(4) 0.0430(10) Uani 1 1 d . . .
H28A H -0.0502 0.3878 0.7286 0.052 Uiso 1 1 calc R . .
C31 C 0.6735(4) 0.0999(4) 0.5562(3) 0.0395(9) Uani 1 1 d . . .
H31A H 0.6675 0.1757 0.5973 0.059 Uiso 1 1 calc R . .
H31B H 0.7637 0.0597 0.5259 0.059 Uiso 1 1 calc R . .
H31C H 0.6353 0.0432 0.6115 0.059 Uiso 1 1 calc R . .
C32 C 0.5116(3) 0.2380(3) 0.4529(3) 0.0275(7) Uani 1 1 d . . .
C33 C 0.6213(3) 0.0611(3) 0.3599(3) 0.0274(7) Uani 1 1 d . . .
C34 C 0.5334(3) 0.1295(3) 0.2920(3) 0.0252(7) Uani 1 1 d . . .
C35 C 0.5268(3) 0.0860(3) 0.1834(3) 0.0284(8) Uani 1 1 d . . .
H35A H 0.4677 0.1311 0.1365 0.034 Uiso 1 1 calc R . .
C36 C 0.6116(4) -0.0270(3) 0.1479(3) 0.0347(9) Uani 1 1 d . . .
H36A H 0.6105 -0.0589 0.0740 0.042 Uiso 1 1 calc R . .
C37 C 0.6970(4) -0.0948(3) 0.2150(4) 0.0385(9) Uani 1 1 d . . .
H37A H 0.7525 -0.1717 0.1867 0.046 Uiso 1 1 calc R . .
C38 C 0.7033(4) -0.0521(3) 0.3238(3) 0.0359(9) Uani 1 1 d . . .
H38A H 0.7614 -0.0988 0.3710 0.043 Uiso 1 1 calc R . .
Cl1 Cl 1.24253(11) -0.01854(12) 0.17813(10) 0.0598(3) Uani 1 1 d . . .
Cl2 Cl 1.10534(14) 0.20443(12) 0.07480(12) 0.0700(4) Uani 1 1 d . . .
Cl3 Cl 0.97561(13) 0.01732(16) 0.17093(13) 0.0817(5) Uani 1 1 d . . .
C40 C 1.1213(4) 0.0443(4) 0.0977(4) 0.0478(11) Uani 1 1 d . . .
H40B H 1.1455 0.0037 0.0189 0.057 Uiso 1 1 calc R . .

loop_
_atom_site_aniso_label
_atom_site_aniso_U_11
_atom_site_aniso_U_22
_atom_site_aniso_U_33
_atom_site_aniso_U_23
_atom_site_aniso_U_13
_atom_site_aniso_U_12
Co 0.0297(4) 0.0277(4) 0.0278(4) -0.0050(3) -0.0114(3) -0.0064(3)
B 0.027(2) 0.029(2) 0.026(2) -0.0021(16) -0.0104(16) -0.0063(17)
N11 0.0289(15) 0.0294(15) 0.0213(14) -0.0013(12) -0.0085(12) -0.0080(13)
N12 0.0354(17) 0.0314(16) 0.0305(16) -0.0005(13) -0.0044(14) -0.0116(14)
N21 0.0257(15) 0.0254(15) 0.0273(15) -0.0028(12) -0.0076(12) -0.0047(12)
N22 0.0281(16) 0.0422(18) 0.0266(16) -0.0062(13) -0.0065(13) 0.0001(14)
N31 0.0302(16) 0.0236(14) 0.0272(15) -0.0018(12) -0.0108(12) -0.0076(12)
N32 0.0314(16) 0.0267(15) 0.0292(16) 0.0003(12) -0.0153(13) -0.0063(13)
O1 0.0285(13) 0.0375(14) 0.0285(13) -0.0052(11) -0.0093(11) -0.0101(11)
O2 0.0299(13) 0.0307(13) 0.0338(14) -0.0071(10) -0.0125(11) -0.0040(11)
O3 0.0372(14) 0.0281(13) 0.0272(13) -0.0032(10) -0.0121(11) -0.0052(11)
C11 0.051(3) 0.037(2) 0.045(2) 0.0039(18) -0.006(2) -0.022(2)
C12 0.0290(18) 0.0268(18) 0.0250(17) -0.0075(14) -0.0040(15) -0.0045(15)
C13 0.035(2) 0.0295(19) 0.0283(19) -0.0001(15) -0.0036(16) -0.0030(16)
C14 0.034(2) 0.0270(18) 0.0232(17) -0.0018(14) -0.0071(15) -0.0021(15)
C15 0.033(2) 0.042(2) 0.0241(18) -0.0020(16) -0.0078(16) -0.0036(17)
C16 0.046(3) 0.056(3) 0.037(2) -0.002(2) -0.0187(19) -0.003(2)
C17 0.054(3) 0.052(3) 0.034(2) 0.0063(19) -0.017(2) 0.003(2)
C18 0.051(3) 0.037(2) 0.033(2) 0.0047(17) -0.0039(19) -0.0045(19)
C21 0.041(2) 0.062(3) 0.031(2) -0.0175(19) -0.0085(18) 0.004(2)
C22 0.0254(18) 0.0298(18) 0.0253(18) -0.0032(14) -0.0117(15) 0.0013(15)
C23 0.0265(19) 0.038(2) 0.0301(19) 0.0039(16) -0.0092(15) -0.0019(16)
C24 0.0207(17) 0.0322(19) 0.0277(18) 0.0055(15) -0.0086(14) -0.0028(15)
C25 0.036(2) 0.033(2) 0.042(2) 0.0068(17) -0.0133(18) -0.0106(17)
C26 0.039(2) 0.040(2) 0.063(3) 0.012(2) -0.017(2) -0.0141(19)
C27 0.034(2) 0.054(3) 0.063(3) 0.021(2) -0.010(2) -0.012(2)
C28 0.029(2) 0.056(3) 0.038(2) 0.0064(19) -0.0048(17) -0.0012(19)
C31 0.044(2) 0.040(2) 0.039(2) 0.0006(17) -0.0243(18) -0.0055(18)
C32 0.0307(19) 0.0263(18) 0.0280(18) 0.0010(14) -0.0095(15) -0.0090(15)
C33 0.0292(18) 0.0266(18) 0.0275(18) 0.0017(14) -0.0059(15) -0.0090(15)
C34 0.0257(17) 0.0223(16) 0.0276(18) 0.0010(14) -0.0019(14) -0.0089(14)
C35 0.0344(19) 0.0299(18) 0.0253(18) 0.0003(14) -0.0073(15) -0.0149(16)
C36 0.044(2) 0.033(2) 0.0304(19) -0.0069(16) -0.0046(17) -0.0151(18)
C37 0.039(2) 0.029(2) 0.046(2) -0.0065(17) -0.0021(18) -0.0092(17)
C38 0.036(2) 0.0263(19) 0.046(2) 0.0006(16) -0.0139(18) -0.0045(16)
Cl1 0.0541(7) 0.0751(8) 0.0538(7) -0.0032(6) -0.0267(6) -0.0097(6)
Cl2 0.0795(9) 0.0514(7) 0.0695(9) -0.0006(6) -0.0024(7) -0.0090(7)
Cl3 0.0633(8) 0.1283(13) 0.0701(9) 0.0301(8) -0.0252(7) -0.0522(9)
C40 0.048(3) 0.056(3) 0.047(3) 0.000(2) -0.021(2) -0.016(2)

loop_
_atom_type_symbol
_atom_type_description
_atom_type_scat_dispersion_real
_atom_type_scat_dispersion_imag
_atom_type_scat_source
C C 0.0033 0.0016 'International Tables Vol C Tables 4.2.6.8 and 6.1.1.4'
H H 0.0000 0.0000 'International Tables Vol C Tables 4.2.6.8 and 6.1.1.4'
B B 0.0013 0.0007 'International Tables Vol C Tables 4.2.6.8 and 6.1.1.4'
Cl Cl 0.1484 0.1585 'International Tables Vol C Tables 4.2.6.8 and 6.1.1.4'
Co Co 0.3494 0.9721 'International Tables Vol C Tables 4.2.6.8 and 6.1.1.4'
N N 0.0061 0.0033 'International Tables Vol C Tables 4.2.6.8 and 6.1.1.4'
O O 0.0106 0.0060 'International Tables Vol C Tables 4.2.6.8 and 6.1.1.4'

loop_
_geom_angle_atom_site_label_1
_geom_angle_atom_site_label_2
_geom_angle_atom_site_label_3
_geom_angle
_geom_angle_site_symmetry_1
_geom_angle_site_symmetry_3
_geom_angle_publ_flag
O2 Co O2 179.999(1) . 2_666 ?
O2 Co O1 91.16(9) . 2_666 ?
O2 Co O1 88.84(9) 2_666 2_666 ?
O2 Co O1 88.84(9) . . ?
O2 Co O1 91.16(9) 2_666 . ?
O1 Co O1 180.00(13) 2_666 . ?
O2 Co O3 87.72(9) . . ?
O2 Co O3 92.28(9) 2_666 . ?
O1 Co O3 89.15(9) 2_666 . ?
O1 Co O3 90.85(9) . . ?
O2 Co O3 92.28(9) . 2_666 ?
O2 Co O3 87.72(9) 2_666 2_666 ?
O1 Co O3 90.85(9) 2_666 2_666 ?
O1 Co O3 89.15(9) . 2_666 ?
O3 Co O3 180.0 . 2_666 ?
H1 B N11 106.5(17) . . ?
H1 B N31 104.8(16) . . ?
N11 B N31 112.5(3) . . ?
H1 B N21 111.5(17) . . ?
N11 B N21 111.3(3) . . ?
N31 B N21 110.0(3) . . ?
C12 N11 C14 107.7(3) . . ?
C12 N11 B 127.7(3) . . ?
C14 N11 B 124.3(3) . . ?
C12 N12 C13 109.3(3) . . ?
C12 N12 C11 123.7(3) . . ?
C13 N12 C11 126.8(3) . . ?
C22 N21 C24 107.9(3) . . ?
C22 N21 B 127.4(3) . . ?
C24 N21 B 123.7(3) . . ?
C22 N22 C23 109.8(3) . . ?
C22 N22 C21 122.9(3) . . ?
C23 N22 C21 127.0(3) . . ?
C32 N31 C34 107.2(3) . . ?
C32 N31 B 128.0(3) . . ?
C34 N31 B 124.7(3) . . ?
C32 N32 C33 109.8(3) . . ?
C32 N32 C31 123.0(3) . . ?
C33 N32 C31 127.2(3) . . ?
C12 O1 Co 123.1(2) . . ?
C22 O2 Co 121.4(2) . . ?
C32 O3 Co 124.2(2) . . ?
O1 C12 N11 127.3(3) . . ?
O1 C12 N12 124.4(3) . . ?
N11 C12 N12 108.4(3) . . ?
C18 C13 N12 131.6(4) . . ?
C18 C13 C14 121.7(4) . . ?
N12 C13 C14 106.7(3) . . ?
C15 C14 C13 121.1(3) . . ?
C15 C14 N11 131.0(3) . . ?
C13 C14 N11 107.9(3) . . ?
C14 C15 C16 117.3(4) . . ?
C17 C16 C15 121.9(4) . . ?
C16 C17 C18 120.7(4) . . ?
C13 C18 C17 117.4(4) . . ?
O2 C22 N21 127.5(3) . . ?
O2 C22 N22 124.9(3) . . ?
N21 C22 N22 107.6(3) . . ?
N22 C23 C28 131.6(4) . . ?
N22 C23 C24 106.3(3) . . ?
C28 C23 C24 122.1(4) . . ?
C25 C24 C23 120.8(3) . . ?
C25 C24 N21 130.9(3) . . ?
C23 C24 N21 108.4(3) . . ?
C24 C25 C26 117.2(4) . . ?
C27 C26 C25 121.6(4) . . ?
C26 C27 C28 121.7(4) . . ?
C23 C28 C27 116.6(4) . . ?
O3 C32 N32 123.2(3) . . ?
O3 C32 N31 128.0(3) . . ?
N32 C32 N31 108.8(3) . . ?
N32 C33 C38 132.2(3) . . ?
N32 C33 C34 105.9(3) . . ?
C38 C33 C34 121.9(3) . . ?
C35 C34 N31 130.8(3) . . ?
C35 C34 C33 120.8(3) . . ?
N31 C34 C33 108.4(3) . . ?
C36 C35 C34 116.3(3) . . ?
C37 C36 C35 122.9(3) . . ?
C36 C37 C38 121.0(4) . . ?
C33 C38 C37 117.0(3) . . ?
Cl1 C40 Cl3 111.0(2) . . ?
Cl1 C40 Cl2 110.0(2) . . ?
Cl3 C40 Cl2 110.0(3) . . ?

loop_
_geom_bond_atom_site_label_1
_geom_bond_atom_site_label_2
_geom_bond_distance
_geom_bond_site_symmetry_2
_geom_bond_publ_flag
Co O2 2.064(2) . ?
Co O2 2.064(2) 2_666 ?
Co O1 2.076(2) 2_666 ?
Co O1 2.076(2) . ?
Co O3 2.098(2) . ?
Co O3 2.098(2) 2_666 ?
B H1 1.12(3) . ?
B N11 1.534(5) . ?
B N31 1.546(5) . ?
B N21 1.551(5) . ?
N11 C12 1.369(4) . ?
N11 C14 1.405(4) . ?
N12 C12 1.370(4) . ?
N12 C13 1.387(5) . ?
N12 C11 1.445(5) . ?
N21 C22 1.372(4) . ?
N21 C24 1.400(4) . ?
N22 C22 1.376(5) . ?
N22 C23 1.386(5) . ?
N22 C21 1.447(5) . ?
N31 C32 1.368(4) . ?
N31 C34 1.399(4) . ?
N32 C32 1.364(4) . ?
N32 C33 1.380(4) . ?
N32 C31 1.454(4) . ?
O1 C12 1.250(4) . ?
O2 C22 1.241(4) . ?
O3 C32 1.242(4) . ?
C13 C18 1.384(5) . ?
C13 C14 1.390(5) . ?
C14 C15 1.380(5) . ?
C15 C16 1.390(5) . ?
C16 C17 1.385(6) . ?
C17 C18 1.391(6) . ?
C23 C28 1.386(5) . ?
C23 C24 1.389(5) . ?
C24 C25 1.386(5) . ?
C25 C26 1.393(6) . ?
C26 C27 1.376(6) . ?
C27 C28 1.388(6) . ?
C33 C38 1.384(5) . ?
C33 C34 1.403(5) . ?
C34 C35 1.397(5) . ?
C35 C36 1.391(5) . ?
C36 C37 1.377(5) . ?
C37 C38 1.394(5) . ?
Cl1 C40 1.748(4) . ?
Cl2 C40 1.757(5) . ?
Cl3 C40 1.749(5) . ?
